data_7000914
loop_
_publ_author_name
'Logacheva, Nadezhda M.'
'Baulin, Vladimir E.'
'Tsivadze, Aslan Yu.'
'Pyatova, Elena N.'
'Ivanova, Irina S.'
'Velikodny, Yurii A.'
'Chernyshev, Vladimir V.'

_publ_section_title
;
 Ni(II), Co(II), Cu(II), Zn(II) and Na(I) complexes of a hybrid ligand
 4&#x2032;-(4&#x2034;-benzo-15-crown-5)-methyloxy-2,2&#x2032;:6&#x2032;,2&#x2033;-terpyridine
;
_journal_issue 14
_journal_name_full 'Dalton Transactions'
_journal_page_first 2482
_journal_page_last 2489
_journal_paper_doi 10.1039/b819805e
_journal_year 2009
_chemical_absolute_configuration unk
_chemical_formula_moiety 'C60 H62 Co N6 O12, 2 (C N S)'
_chemical_formula_sum 'C62 H62 Co N8 O12 S2'
_chemical_formula_weight 1234.25
_chemical_name_common
;
Bis(4'-(4'''-benzo-15-crown-5)-methyloxy-2,2':6',2''-
terpyridine) cobalt(ii) bis(thiocyanate)
;
_chemical_name_systematic
;
Bis[4'-(4'''-benzo-15-crown-5)-methyloxy-2,2':6',2''-terpyridine]
cobalt(II) bis(thiocyanate)

;
_space_group_IT_number 1
_symmetry_cell_setting triclinic
_symmetry_space_group_name_Hall 'P 1'
_symmetry_space_group_name_H-M 'P 1'
_audit_creation_method manual
_cell_angle_alpha 94.66(2)
_cell_angle_beta 101.42(2)
_cell_angle_gamma 78.65(2)
_cell_formula_units_Z 1
_cell_length_a 10.654(2)
_cell_length_b 16.644(4)
_cell_length_c 8.9540(11)
_cell_measurement_reflns_used 1859
_cell_measurement_temperature 295(2)
_cell_measurement_theta_max 40.00
_cell_measurement_theta_min 2.71
_cell_volume 1524.4(5)
_computing_cell_refinement 'MRIA (Zlokazov & Chernyshev, 1992)'
_computing_data_collection 'local program'
_computing_data_reduction 'local program'
_computing_molecular_graphics 'PLATON (Spek, 2003)'
_computing_publication_material ' MRIA, SHELXL97 (Sheldrick, 1997)'
_computing_structure_refinement MRIA
_computing_structure_solution 'FOX (Favre-Nicolin & Cerny, 2002) and MRIA'
_diffrn_ambient_temperature 295(2)
_diffrn_detector_type 'Imaging Plate'
_diffrn_measurement_device 'Guinier camera G670'
_diffrn_radiation_monochromator 'Curved Germanium (111)'
_diffrn_radiation_source 'line-focus sealed tube'
_diffrn_radiation_type CuK\a~1~
_diffrn_radiation_wavelength 1.5406
_diffrn_source 'Fine focus X-ray tube'
_diffrn_source_target Cu
_exptl_absorpt_coefficient_mu 3.410
_exptl_absorpt_correction_type none
_exptl_crystal_density_diffrn 1.344
_exptl_crystal_density_method 'not measured'
_exptl_crystal_F_000 645
_pd_char_colour brown
_pd_char_particle_morphology prism
_pd_instr_location
;
Dept. of Chemistry, Moscow State University, 119991 Moscow, Russia
;
_pd_meas_2theta_range_inc 0.01
_pd_meas_2theta_range_max 80.00
_pd_meas_2theta_range_min 4.00
_pd_meas_number_of_points 7601
_pd_meas_scan_method cont
_pd_proc_2theta_range_inc 0.01
_pd_proc_2theta_range_max 80.00
_pd_proc_2theta_range_min 4.00
_pd_proc_ls_background_function 'Chebyshev polynomial up to the 5th order'
_pd_proc_ls_pref_orient_corr none
_pd_proc_ls_profile_function 'split-type pseudo-Voigt (Toraya, 1986)'
_pd_proc_ls_prof_R_factor 0.0072
_pd_proc_ls_prof_wR_expected 0.0071
_pd_proc_ls_prof_wR_factor 0.0095
_pd_proc_wavelength 1.5406
_pd_spec_mounting
;
?
;
_pd_spec_mount_mode transmission
_pd_spec_shape flat_sheet
_pd_spec_size_axial 15
_pd_spec_size_equat 1
_pd_spec_size_thick 1
_refine_diff_density_max 0.97
_refine_diff_density_min -0.70
_refine_diff_density_rms 0.37
_refine_ls_extinction_method none
_refine_ls_goodness_of_fit_all 1.3442
_refine_ls_hydrogen_treatment noref
_refine_ls_matrix_type fullcycle
_refine_ls_number_constraints 83
_refine_ls_number_parameters 285
_refine_ls_number_restraints 290
_refine_ls_shift/su_max .004
_refine_ls_shift/su_mean .001
_refine_ls_structure_factor_coef Inet
_refine_ls_weighting_scheme sigma
_cod_data_source_file b819805e.txt
_cod_data_source_block 5
_cod_original_sg_symbol_H-M P1
_cod_database_code 7000914

loop_
_symmetry_equiv_pos_as_xyz
'x, y, z'

loop_
_atom_site_label
_atom_site_type_symbol
_atom_site_fract_x
_atom_site_fract_y
_atom_site_fract_z
_atom_site_U_iso_or_equiv
_atom_site_adp_type
_atom_site_occupancy
_atom_site_symmetry_multiplicity
_atom_site_calc_flag
_atom_site_refinement_flags
_atom_site_disorder_assembly
_atom_site_disorder_group
Co Co 0.5000 0.5000 0.5000 0.044(9) Uiso 1 1 d . . .
O1A O 0.9128(45) 0.7051(29) 0.5562(48) 0.061(11) Uiso 1 1 d . . .
O2A O 1.1610(47) 0.9356(30) 0.4313(49) 0.061(11) Uiso 1 1 d . . .
O3A O 1.1290(43) 0.9094(28) 0.1083(46) 0.061(11) Uiso 1 1 d . . .
O4A O 1.4074(41) 0.9498(27) 0.1500(50) 0.061(11) Uiso 1 1 d . . .
O5A O 1.6288(44) 0.8686(32) 0.4081(47) 0.061(11) Uiso 1 1 d . . .
O6A O 1.3942(46) 0.8938(29) 0.5917(49) 0.061(11) Uiso 1 1 d . . .
N1A N 0.6611(48) 0.4181(32) 0.6327(51) 0.061(11) Uiso 1 1 d . . .
N2A N 0.6395(45) 0.5599(33) 0.5279(49) 0.061(11) Uiso 1 1 d . . .
N3A N 0.3934(49) 0.6030(34) 0.3845(52) 0.061(11) Uiso 1 1 d . . .
C1A C 0.6563(49) 0.3446(33) 0.6780(52) 0.061(11) Uiso 1 1 d . . .
H1A H 0.5787 0.3248 0.6535 0.073 Uiso 1 1 calc . . .
C2A C 0.7646(50) 0.2978(34) 0.7604(58) 0.061(11) Uiso 1 1 d . . .
H2A H 0.7607 0.2464 0.7910 0.073 Uiso 1 1 calc . . .
C3A C 0.8804(46) 0.3281(37) 0.7978(54) 0.061(11) Uiso 1 1 d . . .
H3A H 0.9541 0.2971 0.8546 0.073 Uiso 1 1 calc . . .
C4A C 0.8858(52) 0.4050(35) 0.7500(59) 0.061(11) Uiso 1 1 d . . .
H4A H 0.9626 0.4258 0.7730 0.073 Uiso 1 1 calc . . .
C5A C 0.7732(50) 0.4493(36) 0.6672(61) 0.061(11) Uiso 1 1 d . . .
C6A C 0.7619(53) 0.5328(33) 0.6070(58) 0.061(11) Uiso 1 1 d . . .
C7A C 0.8599(55) 0.5801(32) 0.6205(54) 0.061(11) Uiso 1 1 d . . .
H7A H 0.9434 0.5615 0.6743 0.073 Uiso 1 1 calc . . .
C8A C 0.8289(49) 0.6560(35) 0.5509(57) 0.061(11) Uiso 1 1 d . . .
C9A C 0.6985(52) 0.6834(37) 0.4713(62) 0.061(11) Uiso 1 1 d . . .
H9A H 0.6764 0.7334 0.4242 0.073 Uiso 1 1 calc . . .
C10A C 0.6070(50) 0.6355(34) 0.4652(59) 0.061(11) Uiso 1 1 d . . .
C11A C 0.4701(49) 0.6586(35) 0.3856(58) 0.061(11) Uiso 1 1 d . . .
C12A C 0.4191(54) 0.7298(31) 0.3104(63) 0.061(11) Uiso 1 1 d . . .
H12A H 0.4718 0.7677 0.3069 0.073 Uiso 1 1 calc . . .
C13A C 0.2888(52) 0.7453(37) 0.2395(58) 0.061(11) Uiso 1 1 d . . .
H13A H 0.2540 0.7936 0.1890 0.073 Uiso 1 1 calc . . .
C14A C 0.2111(50) 0.6881(34) 0.2447(57) 0.061(11) Uiso 1 1 d . . .
H14A H 0.1234 0.6974 0.1992 0.073 Uiso 1 1 calc . . .
C15A C 0.2675(51) 0.6178(30) 0.3187(60) 0.061(11) Uiso 1 1 d . . .
H15A H 0.2167 0.5789 0.3235 0.073 Uiso 1 1 calc . . .
C16A C 1.0020(52) 0.7291(36) 0.6810(63) 0.061(11) Uiso 1 1 d . . .
H16A H 1.0454 0.6804 0.7361 0.073 Uiso 1 1 calc . . .
H16B H 0.9527 0.7648 0.7486 0.073 Uiso 1 1 calc . . .
C17A C 1.1035(49) 0.7713(37) 0.6514(62) 0.061(11) Uiso 1 1 d . . .
C18A C 1.0762(50) 0.8374(33) 0.5527(59) 0.061(11) Uiso 1 1 d . . .
H18A H 0.9906 0.8582 0.5082 0.073 Uiso 1 1 calc . . .
C19A C 1.1785(53) 0.8715(36) 0.5221(63) 0.061(11) Uiso 1 1 d . . .
C20A C 1.3086(48) 0.8463(33) 0.6035(59) 0.061(11) Uiso 1 1 d . . .
C21A C 1.3361(51) 0.7781(34) 0.6952(60) 0.061(11) Uiso 1 1 d . . .
H21A H 1.4219 0.7541 0.7329 0.073 Uiso 1 1 calc . . .
C22A C 1.2334(50) 0.7467(36) 0.7292(58) 0.061(11) Uiso 1 1 d . . .
H22A H 1.2506 0.7087 0.8047 0.073 Uiso 1 1 calc . . .
C23A C 1.0365(49) 0.9562(35) 0.3263(59) 0.061(11) Uiso 1 1 d . . .
H23A H 0.9799 1.0017 0.3682 0.073 Uiso 1 1 calc . . .
H23B H 0.9928 0.9095 0.3066 0.073 Uiso 1 1 calc . . .
C24A C 1.0712(54) 0.9797(34) 0.1806(57) 0.061(11) Uiso 1 1 d . . .
H24A H 0.9931 1.0058 0.1139 0.073 Uiso 1 1 calc . . .
H24B H 1.1308 1.0181 0.2050 0.073 Uiso 1 1 calc . . .
C25A C 1.2007(51) 0.9069(47) -0.0001(61) 0.061(11) Uiso 1 1 d . . .
H25A H 1.1413 0.9235 -0.0939 0.073 Uiso 1 1 calc . . .
H25B H 1.2407 0.8501 -0.0166 0.073 Uiso 1 1 calc . . .
C26A C 1.3046(52) 0.9562(44) 0.0237(62) 0.061(11) Uiso 1 1 d . . .
H26A H 1.3444 0.9459 -0.0662 0.073 Uiso 1 1 calc . . .
H26B H 1.2613 1.0132 0.0227 0.073 Uiso 1 1 calc . . .
C27A C 1.5178(48) 0.8915(43) 0.1492(58) 0.061(11) Uiso 1 1 d . . .
H27A H 1.5432 0.8891 0.0505 0.073 Uiso 1 1 calc . . .
H27B H 1.4995 0.8383 0.1647 0.073 Uiso 1 1 calc . . .
C28A C 1.6318(54) 0.9104(47) 0.2751(59) 0.061(11) Uiso 1 1 d . . .
H28A H 1.7142 0.8914 0.2414 0.073 Uiso 1 1 calc . . .
H28B H 1.6221 0.9690 0.2980 0.073 Uiso 1 1 calc . . .
C29A C 1.5896(51) 0.9064(54) 0.5273(57) 0.061(11) Uiso 1 1 d . . .
H29A H 1.5244 0.9539 0.4929 0.073 Uiso 1 1 calc . . .
H29B H 1.6630 0.9268 0.5898 0.073 Uiso 1 1 calc . . .
C30A C 1.5333(53) 0.8613(45) 0.6289(62) 0.061(11) Uiso 1 1 d . . .
H30A H 1.5516 0.8026 0.6068 0.073 Uiso 1 1 calc . . .
H30B H 1.5677 0.8725 0.7356 0.073 Uiso 1 1 calc . . .
O1B O 0.0407(46) 0.3222(37) 0.3626(49) 0.061(11) Uiso 1 1 d . . .
O2B O -0.3579(44) 0.1053(37) 0.3546(52) 0.061(11) Uiso 1 1 d . . .
O3B O -0.6152(47) 0.1299(39) 0.4062(48) 0.061(11) Uiso 1 1 d . . .
O4B O -0.5865(48) 0.1031(40) 0.7350(50) 0.061(11) Uiso 1 1 d . . .
O5B O -0.2745(44) 0.0691(39) 0.8813(54) 0.061(11) Uiso 1 1 d . . .
O6B O -0.1931(46) 0.0345(42) 0.5935(51) 0.061(11) Uiso 1 1 d . . .
N1B N 0.4031(44) 0.5314(38) 0.7067(55) 0.061(11) Uiso 1 1 d . . .
N2B N 0.3516(48) 0.4427(43) 0.4598(53) 0.061(11) Uiso 1 1 d . . .
N3B N 0.5182(49) 0.4384(42) 0.2838(52) 0.061(11) Uiso 1 1 d . . .
C1B C 0.4362(50) 0.5792(48) 0.8294(59) 0.061(11) Uiso 1 1 d . . .
H1B H 0.5077 0.6044 0.8356 0.073 Uiso 1 1 calc . . .
C2B C 0.3674(53) 0.5925(49) 0.9479(57) 0.061(11) Uiso 1 1 d . . .
H2B H 0.3945 0.6248 1.0334 0.073 Uiso 1 1 calc . . .
C3B C 0.2570(49) 0.5573(45) 0.9387(62) 0.061(11) Uiso 1 1 d . . .
H3B H 0.2103 0.5658 1.0178 0.073 Uiso 1 1 calc . . .
C4B C 0.2185(52) 0.5100(47) 0.8112(58) 0.061(11) Uiso 1 1 d . . .
H4B H 0.1436 0.4876 0.8001 0.073 Uiso 1 1 calc . . .
C5B C 0.2963(55) 0.4965(51) 0.6975(62) 0.061(11) Uiso 1 1 d . . .
C6B C 0.2666(56) 0.4454(49) 0.5565(58) 0.061(11) Uiso 1 1 d . . .
C7B C 0.1605(51) 0.4073(48) 0.5303(64) 0.061(11) Uiso 1 1 d . . .
H7B H 0.1076 0.4119 0.6029 0.073 Uiso 1 1 calc . . .
C8B C 0.1322(48) 0.3611(53) 0.3927(57) 0.061(11) Uiso 1 1 d . . .
C9B C 0.2232(54) 0.3573(49) 0.2922(61) 0.061(11) Uiso 1 1 d . . .
H9B H 0.2115 0.3268 0.2004 0.073 Uiso 1 1 calc . . .
C10B C 0.3259(52) 0.3970(47) 0.3274(58) 0.061(11) Uiso 1 1 d . . .
C11B C 0.4254(54) 0.3936(49) 0.2297(55) 0.061(11) Uiso 1 1 d . . .
C12B C 0.4219(49) 0.3502(50) 0.0880(58) 0.061(11) Uiso 1 1 d . . .
H12B H 0.3581 0.3189 0.0514 0.073 Uiso 1 1 calc . . .
C13B C 0.5161(51) 0.3554(48) 0.0044(54) 0.061(11) Uiso 1 1 d . . .
H13B H 0.5143 0.3291 -0.0915 0.073 Uiso 1 1 calc . . .
C14B C 0.6144(53) 0.4005(46) 0.0646(60) 0.061(11) Uiso 1 1 d . . .
H14B H 0.6798 0.4031 0.0110 0.073 Uiso 1 1 calc . . .
C15B C 0.6120(49) 0.4405(50) 0.2036(64) 0.061(11) Uiso 1 1 d . . .
H15B H 0.6772 0.4702 0.2443 0.073 Uiso 1 1 calc . . .
C16B C -0.0809(50) 0.3107(53) 0.3515(57) 0.061(11) Uiso 1 1 d . . .
H16C H -0.1230 0.3156 0.2453 0.073 Uiso 1 1 calc . . .
H16D H -0.1258 0.3554 0.4088 0.073 Uiso 1 1 calc . . .
C17B C -0.1029(53) 0.2323(51) 0.4035(58) 0.061(11) Uiso 1 1 d . . .
C18B C -0.2212(55) 0.2044(49) 0.3489(62) 0.061(11) Uiso 1 1 d . . .
H18B H -0.2785 0.2283 0.2651 0.073 Uiso 1 1 calc . . .
C19B C -0.2531(47) 0.1410(53) 0.4199(60) 0.061(11) Uiso 1 1 d . . .
C20B C -0.1620(52) 0.0994(50) 0.5365(55) 0.061(11) Uiso 1 1 d . . .
C21B C -0.0423(56) 0.1276(49) 0.5922(63) 0.061(11) Uiso 1 1 d . . .
H21B H 0.0146 0.1047 0.6772 0.073 Uiso 1 1 calc . . .
C22B C -0.0120(51) 0.1886(54) 0.5195(61) 0.061(11) Uiso 1 1 d . . .
H22B H 0.0707 0.2016 0.5474 0.073 Uiso 1 1 calc . . .
C23B C -0.4654(52) 0.1630(48) 0.2659(59) 0.061(11) Uiso 1 1 d . . .
H23C H -0.4666 0.2183 0.3101 0.073 Uiso 1 1 calc . . .
H23D H -0.4528 0.1626 0.1615 0.073 Uiso 1 1 calc . . .
C24B C -0.5866(54) 0.1379(52) 0.2689(66) 0.061(11) Uiso 1 1 d . . .
H24C H -0.6565 0.1774 0.2143 0.073 Uiso 1 1 calc . . .
H24D H -0.5868 0.0856 0.2125 0.073 Uiso 1 1 calc . . .
C25B C -0.6048(49) 0.1959(54) 0.5214(58) 0.061(11) Uiso 1 1 d . . .
H25C H -0.6538 0.2473 0.4798 0.073 Uiso 1 1 calc . . .
H25D H -0.5143 0.2014 0.5537 0.073 Uiso 1 1 calc . . .
C26B C -0.6580(53) 0.1766(49) 0.6553(62) 0.061(11) Uiso 1 1 d . . .
H26C H -0.6585 0.2232 0.7278 0.073 Uiso 1 1 calc . . .
H26D H -0.7477 0.1700 0.6198 0.073 Uiso 1 1 calc . . .
C27B C -0.4766(56) 0.1238(52) 0.8414(61) 0.061(11) Uiso 1 1 d . . .
H27C H -0.5071 0.1632 0.9183 0.073 Uiso 1 1 calc . . .
H27D H -0.4247 0.1492 0.7882 0.073 Uiso 1 1 calc . . .
C28B C -0.3941(54) 0.0498(50) 0.9168(65) 0.061(11) Uiso 1 1 d . . .
H28C H -0.3936 0.0507 1.0254 0.073 Uiso 1 1 calc . . .
H28D H -0.4153 -0.0013 0.8679 0.073 Uiso 1 1 calc . . .
C29B C -0.1909(51) -0.0066(48) 0.8447(62) 0.061(11) Uiso 1 1 d . . .
H29C H -0.2441 -0.0463 0.7979 0.073 Uiso 1 1 calc . . .
H29D H -0.1368 -0.0289 0.9378 0.073 Uiso 1 1 calc . . .
C30B C -0.1075(55) 0.0066(49) 0.7405(63) 0.061(11) Uiso 1 1 d . . .
H30C H -0.0482 -0.0440 0.7228 0.073 Uiso 1 1 calc . . .
H30D H -0.0564 0.0478 0.7844 0.073 Uiso 1 1 calc . . .
S1 S 0.7269(39) 0.6828(35) 0.0399(42) 0.055(10) Uiso 1 1 d . . .
C1 C 0.8362(53) 0.6009(46) 0.0918(59) 0.055(10) Uiso 1 1 d . . .
N1 N 0.9122(50) 0.5440(44) 0.1278(56) 0.055(10) Uiso 1 1 d . . .
S2 S 0.1434(38) 0.1626(36) 1.0105(44) 0.087(12) Uiso 1 1 d . . .
C2 C 0.1554(56) 0.2524(47) 0.9584(61) 0.087(12) Uiso 1 1 d . . .
N2 N 0.1637(54) 0.3149(48) 0.9221(57) 0.087(12) Uiso 1 1 d . . .

loop_
_atom_type_symbol
_atom_type_description
_atom_type_scat_dispersion_real
_atom_type_scat_dispersion_imag
_atom_type_scat_source
Co Co -2.3653 3.6143 'International Tables Vol C Tables 4.2.6.8 and 6.1.1.4'
S S 0.3331 0.5567 'International Tables Vol C Tables 4.2.6.8 and 6.1.1.4'
O O 0.0492 0.0322 'International Tables Vol C Tables 4.2.6.8 and 6.1.1.4'
N N 0.0311 0.0180 'International Tables Vol C Tables 4.2.6.8 and 6.1.1.4'
C C 0.0181 0.0091 'International Tables Vol C Tables 4.2.6.8 and 6.1.1.4'
H H 0.0000 0.0000 'International Tables Vol C Tables 4.2.6.8 and 6.1.1.4'

loop_
_geom_angle_atom_site_label_1
_geom_angle_atom_site_label_2
_geom_angle_atom_site_label_3
_geom_angle
_geom_angle_site_symmetry_1
_geom_angle_site_symmetry_3
_geom_angle_publ_flag
N1A Co N1B 91(2) . . ?
N1A Co N2A 77(2) . . ?
N1A Co N2B 106(3) . . ?
N1A Co N3A 161(3) . . ?
N1A Co N3B 96(2) . . ?
N1B Co N2A 107(3) . . ?
N1B Co N2B 75(2) . . ?
N1B Co N3A 94(2) . . ?
N1B Co N3B 152(3) . . ?
N2A Co N2B 176(3) . . ?
N2A Co N3A 84(2) . . ?
N2A Co N3B 101(3) . . ?
N2B Co N3A 93(2) . . ?
N2B Co N3B 78(2) . . ?
N3A Co N3B 89(2) . . ?
C8A O1A C16A 129(5) . . ?
C8B O1B C16B 156(7) . . ?
C19A O2A C23A 118(5) . . ?
C19B O2B C23B 112(6) . . ?
C24A O3A C25A 125(5) . . ?
C24B O3B C25B 119(6) . . ?
C26A O4A C27A 120(5) . . ?
C26B O4B C27B 109(6) . . ?
C28A O5A C29A 124(6) . . ?
C28B O5B C29B 109(6) . . ?
C20A O6A C30A 119(5) . . ?
C20B O6B C30B 114(5) . . ?
Co N1A C1A 125.77 . . ?
Co N1A C5A 112.94 . . ?
C1A N1A C5A 121(5) . . ?
Co N1B C1B 128.32 . . ?
Co N1B C5B 112.90 . . ?
C1B N1B C5B 119(5) . . ?
Co N2A C6A 124.26 . . ?
Co N2A C10A 114.63 . . ?
C6A N2A C10A 121(5) . . ?
Co N2B C6B 124.60 . . ?
Co N2B C10B 120.76 . . ?
C6B N2B C10B 115(6) . . ?
Co N3A C11A 109.84 . . ?
Co N3A C15A 128.92 . . ?
C11A N3A C15A 121(5) . . ?
Co N3B C11B 113.83 . . ?
Co N3B C15B 125.98 . . ?
C11B N3B C15B 120(5) . . ?
N1A C1A C2A 121(5) . . ?
N1B C1B C2B 122(6) . . ?
C1A C2A C3A 120(5) . . ?
C1B C2B C3B 120(6) . . ?
C2A C3A C4A 120(5) . . ?
C2B C3B C4B 119(5) . . ?
C3A C4A C5A 117(5) . . ?
C3B C4B C5B 119(5) . . ?
N1A C5A C4A 121(6) . . ?
N1A C5A C6A 115(5) . . ?
C4A C5A C6A 124(5) . . ?
N1B C5B C4B 122(6) . . ?
N1B C5B C6B 114(5) . . ?
C4B C5B C6B 124(6) . . ?
N2A C6A C5A 111(5) . . ?
N2A C6A C7A 121(5) . . ?
C5A C6A C7A 128(5) . . ?
N2B C6B C5B 113(6) . . ?
N2B C6B C7B 126(6) . . ?
C5B C6B C7B 121(5) . . ?
C6A C7A C8A 118(5) . . ?
C6B C7B C8B 120(5) . . ?
O1A C8A C7A 124(5) . . ?
O1A C8A C9A 117(6) . . ?
C7A C8A C9A 119(5) . . ?
O1B C8B C7B 124(5) . . ?
O1B C8B C9B 121(6) . . ?
C7B C8B C9B 114(5) . . ?
C8A C9A C10A 120(6) . . ?
C8B C9B C10B 122(5) . . ?
N2A C10A C9A 121(5) . . ?
N2A C10A C11A 116(5) . . ?
C9A C10A C11A 124(5) . . ?
N2B C10B C9B 123(5) . . ?
N2B C10B C11B 112(5) . . ?
C9B C10B C11B 125(6) . . ?
N3A C11A C10A 116(5) . . ?
N3A C11A C12A 119(5) . . ?
C10A C11A C12A 125(5) . . ?
N3B C11B C10B 115(5) . . ?
N3B C11B C12B 121(5) . . ?
C10B C11B C12B 124(6) . . ?
C11A C12A C13A 120(5) . . ?
C11B C12B C13B 118(6) . . ?
C12A C13A C14A 120(5) . . ?
C12B C13B C14B 119(5) . . ?
C13A C14A C15A 117(5) . . ?
C13B C14B C15B 119(5) . . ?
N3A C15A C14A 123(5) . . ?
N3B C15B C14B 122(6) . . ?
O1A C16A C17A 118(5) . . ?
O1B C16B C17B 119(6) . . ?
C16A C17A C18A 122(5) . . ?
C16A C17A C22A 119(5) . . ?
C18A C17A C22A 119(5) . . ?
C16B C17B C18B 121(6) . . ?
C16B C17B C22B 120(5) . . ?
C18B C17B C22B 118(7) . . ?
C17A C18A C19A 120(5) . . ?
C17B C18B C19B 121(6) . . ?
O2A C19A C18A 124(5) . . ?
O2A C19A C20A 116(5) . . ?
C18A C19A C20A 119(5) . . ?
O2B C19B C18B 121(5) . . ?
O2B C19B C20B 117(7) . . ?
C18B C19B C20B 120(5) . . ?
O6A C20A C19A 115(5) . . ?
O6A C20A C21A 125(5) . . ?
C19A C20A C21A 119(5) . . ?
O6B C20B C19B 118(5) . . ?
O6B C20B C21B 123(5) . . ?
C19B C20B C21B 119(6) . . ?
C20A C21A C22A 119(5) . . ?
C20B C21B C22B 120(6) . . ?
C17A C22A C21A 122(5) . . ?
C17B C22B C21B 122(6) . . ?
O2A C23A C24A 105(4) . . ?
O2B C23B C24B 108(6) . . ?
O3A C24A C23A 108(4) . . ?
O3B C24B C23B 117(5) . . ?
O3A C25A C26A 120(5) . . ?
O3B C25B C26B 109(6) . . ?
O4A C26A C25A 124(5) . . ?
O4B C26B C25B 115(5) . . ?
O4A C27A C28A 111(5) . . ?
O4B C27B C28B 111(6) . . ?
O5A C28A C27A 108(5) . . ?
O5B C28B C27B 93(5) . . ?
O5A C29A C30A 120(6) . . ?
O5B C29B C30B 111(6) . . ?
O6A C30A C29A 103(5) . . ?
O6B C30B C29B 108(5) . . ?
S1 C1 N1 180(8) . . ?
S2 C2 N2 180(8) . . ?
N1A C1A H1A 120 . . ?
C2A C1A H1A 119 . . ?
N1B C1B H1B 119 . . ?
C2B C1B H1B 118 . . ?
C1A C2A H2A 120 . . ?
C3A C2A H2A 120 . . ?
C1B C2B H2B 119 . . ?
C3B C2B H2B 120 . . ?
C2A C3A H3A 120 . . ?
C4A C3A H3A 119 . . ?
C2B C3B H3B 120 . . ?
C4B C3B H3B 120 . . ?
C3A C4A H4A 121 . . ?
C5A C4A H4A 121 . . ?
C3B C4B H4B 120 . . ?
C5B C4B H4B 120 . . ?
C6A C7A H7A 121 . . ?
C8A C7A H7A 120 . . ?
C6B C7B H7B 119 . . ?
C8B C7B H7B 119 . . ?
C8A C9A H9A 119 . . ?
C10A C9A H9A 120 . . ?
C8B C9B H9B 119 . . ?
C10B C9B H9B 118 . . ?
C11A C12A H12A 119 . . ?
C13A C12A H12A 120 . . ?
C11B C12B H12B 120 . . ?
C13B C12B H12B 120 . . ?
C12A C13A H13A 119 . . ?
C14A C13A H13A 120 . . ?
C12B C13B H13B 120 . . ?
C14B C13B H13B 120 . . ?
C13A C14A H14A 121 . . ?
C15A C14A H14A 121 . . ?
C13B C14B H14B 120 . . ?
C15B C14B H14B 120 . . ?
N3A C15A H15A 118 . . ?
C14A C15A H15A 118 . . ?
N3B C15B H15B 119 . . ?
C14B C15B H15B 118 . . ?
O1A C16A H16A 107 . . ?
O1A C16A H16B 107 . . ?
C17A C16A H16A 107 . . ?
C17A C16A H16B 107 . . ?
H16A C16A H16B 107 . . ?
O1B C16B H16C 107 . . ?
O1B C16B H16D 108 . . ?
C17B C16B H16C 107 . . ?
C17B C16B H16D 107 . . ?
H16C C16B H16D 107 . . ?
C17A C18A H18A 120 . . ?
C19A C18A H18A 119 . . ?
C17B C18B H18B 119 . . ?
C19B C18B H18B 119 . . ?
C20A C21A H21A 120 . . ?
C22A C21A H21A 120 . . ?
C20B C21B H21B 119 . . ?
C22B C21B H21B 120 . . ?
C17A C22A H22A 119 . . ?
C21A C22A H22A 118 . . ?
C17B C22B H22B 119 . . ?
C21B C22B H22B 118 . . ?
O2A C23A H23A 110 . . ?
O2A C23A H23B 110 . . ?
C24A C23A H23A 110 . . ?
C24A C23A H23B 111 . . ?
H23A C23A H23B 109 . . ?
O2B C23B H23C 110 . . ?
O2B C23B H23D 110 . . ?
C24B C23B H23C 109 . . ?
C24B C23B H23D 109 . . ?
H23C C23B H23D 108 . . ?
O3A C24A H24A 109 . . ?
O3A C24A H24B 109 . . ?
C23A C24A H24A 109 . . ?
C23A C24A H24B 110 . . ?
H24A C24A H24B 108 . . ?
O3B C24B H24C 108 . . ?
O3B C24B H24D 108 . . ?
C23B C24B H24C 107 . . ?
C23B C24B H24D 107 . . ?
H24C C24B H24D 107 . . ?
O3A C25A H25A 107 . . ?
O3A C25A H25B 107 . . ?
C26A C25A H25A 107 . . ?
C26A C25A H25B 107 . . ?
H25A C25A H25B 106 . . ?
O3B C25B H25C 110 . . ?
O3B C25B H25D 109 . . ?
C26B C25B H25C 109 . . ?
C26B C25B H25D 109 . . ?
H25C C25B H25D 108 . . ?
O4A C26A H26A 106 . . ?
O4A C26A H26B 106 . . ?
C25A C26A H26A 106 . . ?
C25A C26A H26B 106 . . ?
H26A C26A H26B 106 . . ?
O4B C26B H26C 108 . . ?
O4B C26B H26D 108 . . ?
C25B C26B H26C 108 . . ?
C25B C26B H26D 108 . . ?
H26C C26B H26D 107 . . ?
O4A C27A H27A 108 . . ?
O4A C27A H27B 109 . . ?
C28A C27A H27A 109 . . ?
C28A C27A H27B 109 . . ?
H27A C27A H27B 108 . . ?
O4B C27B H27C 109 . . ?
O4B C27B H27D 109 . . ?
C28B C27B H27C 108 . . ?
C28B C27B H27D 108 . . ?
H27C C27B H27D 108 . . ?
O5A C28A H28A 110 . . ?
O5A C28A H28B 109 . . ?
C27A C28A H28A 110 . . ?
C27A C28A H28B 110 . . ?
H28A C28A H28B 108 . . ?
O5B C28B H28C 113 . . ?
O5B C28B H28D 113 . . ?
C27B C28B H28C 113 . . ?
C27B C28B H28D 113 . . ?
H28C C28B H28D 110 . . ?
O5A C29A H29A 107 . . ?
O5A C29A H29B 107 . . ?
C30A C29A H29A 107 . . ?
C30A C29A H29B 107 . . ?
H29A C29A H29B 106 . . ?
O5B C29B H29C 109 . . ?
O5B C29B H29D 109 . . ?
C30B C29B H29C 109 . . ?
C30B C29B H29D 109 . . ?
H29C C29B H29D 108 . . ?
O6A C30A H30A 111 . . ?
O6A C30A H30B 111 . . ?
C29A C30A H30A 110 . . ?
C29A C30A H30B 110 . . ?
H30A C30A H30B 109 . . ?
O6B C30B H30C 110 . . ?
O6B C30B H30D 110 . . ?
C29B C30B H30C 109 . . ?
C29B C30B H30D 110 . . ?
H30C C30B H30D 107 . . ?

loop_
_geom_bond_atom_site_label_1
_geom_bond_atom_site_label_2
_geom_bond_distance
_geom_bond_site_symmetry_2
_geom_bond_publ_flag
Co N1A 2.18(5) . ?
Co N1B 2.27(6) . ?
Co N2A 1.92(5) . ?
Co N2B 1.96(6) . ?
Co N3A 2.09(5) . ?
Co N3B 2.14(6) . ?
S1 C1 1.64(10) . ?
S2 C2 1.62(10) . ?
O1A C16A 1.40(7) . ?
O1A C8A 1.32(7) . ?
O1B C8B 1.24(9) . ?
O1B C16B 1.33(8) . ?
O2A C19A 1.35(8) . ?
O2A C23A 1.47(7) . ?
O2B C23B 1.48(9) . ?
O2B C19B 1.38(8) . ?
O3A C25A 1.34(7) . ?
O3A C24A 1.40(7) . ?
O3B C24B 1.34(8) . ?
O3B C25B 1.45(9) . ?
O4A C26A 1.40(7) . ?
O4A C27A 1.38(8) . ?
O4B C27B 1.43(8) . ?
O4B C26B 1.47(10) . ?
O5A C29A 1.29(8) . ?
O5A C28A 1.43(8) . ?
O5B C29B 1.45(10) . ?
O5B C28B 1.47(7) . ?
O6A C30A 1.46(8) . ?
O6A C20A 1.34(7) . ?
O6B C30B 1.48(7) . ?
O6B C20B 1.36(9) . ?
N1A C1A 1.32(7) . ?
N1A C5A 1.36(8) . ?
N1B C5B 1.36(8) . ?
N1B C1B 1.33(8) . ?
N2A C6A 1.36(7) . ?
N2A C10A 1.38(7) . ?
N2B C6B 1.37(8) . ?
N2B C10B 1.37(8) . ?
N3A C15A 1.33(8) . ?
N3A C11A 1.35(8) . ?
N3B C15B 1.35(8) . ?
N3B C11B 1.34(8) . ?
N1 C1 1.14(10) . ?
N2 C2 1.15(11) . ?
C1A C2A 1.38(7) . ?
C1B C2B 1.39(8) . ?
C2A C3A 1.38(8) . ?
C2B C3B 1.39(8) . ?
C3A C4A 1.40(9) . ?
C3B C4B 1.37(8) . ?
C4A C5A 1.39(8) . ?
C4B C5B 1.41(8) . ?
C5A C6A 1.51(8) . ?
C5B C6B 1.47(9) . ?
C6A C7A 1.40(8) . ?
C6B C7B 1.37(9) . ?
C7A C8A 1.41(8) . ?
C7B C8B 1.41(9) . ?
C8A C9A 1.44(8) . ?
C8B C9B 1.44(8) . ?
C9A C10A 1.35(8) . ?
C9B C10B 1.36(9) . ?
C10A C11A 1.48(8) . ?
C10B C11B 1.48(8) . ?
C11A C12A 1.37(8) . ?
C11B C12B 1.41(8) . ?
C12A C13A 1.39(8) . ?
C12B C13B 1.38(8) . ?
C13A C14A 1.39(8) . ?
C13B C14B 1.40(9) . ?
C14A C15A 1.36(7) . ?
C14B C15B 1.36(8) . ?
C16A C17A 1.48(8) . ?
C16B C17B 1.50(11) . ?
C17A C22A 1.41(8) . ?
C17A C18A 1.41(8) . ?
C17B C18B 1.41(8) . ?
C17B C22B 1.41(9) . ?
C18A C19A 1.42(8) . ?
C18B C19B 1.40(10) . ?
C19A C20A 1.43(8) . ?
C19B C20B 1.40(9) . ?
C14A H14A 0.93 . ?
C14B H14B 0.93 . ?
C15A H15A 0.93 . ?
C15B H15B 0.93 . ?
C16A H16B 0.97 . ?
C16A H16A 0.97 . ?
C16B H16C 0.97 . ?
C16B H16D 0.97 . ?
C18A H18A 0.93 . ?
C18B H18B 0.93 . ?
C21A H21A 0.93 . ?
C21B H21B 0.93 . ?
C22A H22A 0.93 . ?
C22B H22B 0.93 . ?
C23A H23A 0.97 . ?
C23A H23B 0.97 . ?
C23B H23D 0.97 . ?
C23B H23C 0.97 . ?
C24A H24A 0.97 . ?
C24A H24B 0.97 . ?
C24B H24D 0.97 . ?
C24B H24C 0.97 . ?
C25A H25A 0.97 . ?
C25A H25B 0.97 . ?
C25B H25C 0.97 . ?
C25B H25D 0.97 . ?
C26A H26A 0.97 . ?
C26A H26B 0.97 . ?
C26B H26D 0.97 . ?
C26B H26C 0.97 . ?
C27A H27A 0.97 . ?
C27A H27B 0.97 . ?
C27B H27D 0.97 . ?
C27B H27C 0.97 . ?
C28A H28B 0.97 . ?
C28A H28A 0.97 . ?
C28B H28D 0.97 . ?
C28B H28C 0.97 . ?
C29A H29A 0.97 . ?
C29A H29B 0.97 . ?
C29B H29C 0.97 . ?
C29B H29D 0.97 . ?
C30A H30B 0.97 . ?
C30A H30A 0.97 . ?
C30B H30C 0.97 . ?
C30B H30D 0.97 . ?
